data_7117271
loop_
_publ_author_name
'Viswanadha G. Saraswatula'
'Binoy K. Saha'

_publ_section_title
;
 A thermal expansion investigation of the melting point anomaly in
 trihalomesitylenes
;
_journal_name_full Chem.Commun.
_journal_page_first 9829
_journal_paper_doi 10.1039/C5cc03033A
_journal_volume 51
_journal_year 2015
_chemical_formula_moiety 'C9 H9 I3'
_chemical_formula_sum 'C9 H9 I3'
_chemical_formula_weight 497.86
_chemical_name_systematic
;
triiodomesitylene   
;
_space_group_crystal_system triclinic
_space_group_IT_number 2
_space_group_name_Hall '-P 1'
_space_group_name_H-M_alt 'P -1'
_symmetry_space_group_name_Hall '-P 1'
_symmetry_space_group_name_H-M 'P -1'
_atom_sites_solution_hydrogens geom
_atom_sites_solution_primary iterative
_atom_sites_solution_secondary difmap
_audit_creation_date 2013-09-29
_audit_creation_method
;
  Olex2 1.2
  (compiled Dec  5 2012 16:17:34, GUI svn.r4385)
;
_audit_update_record
;
2015-04-06 deposited with the CCDC.
2015-05-07 downloaded from the CCDC.
;
_cell_angle_alpha 60.223(6)
_cell_angle_beta 66.693(6)
_cell_angle_gamma 85.452(5)
_cell_formula_units_Z 2
_cell_length_a 7.9700(5)
_cell_length_b 9.5781(6)
_cell_length_c 9.5874(6)
_cell_measurement_reflns_used 2392
_cell_measurement_temperature 190(2)
_cell_measurement_theta_max 29.0990
_cell_measurement_theta_min 4.4385
_cell_volume 577.07(8)
_computing_cell_refinement
;
CrysAlisPro, Agilent Technologies,
Version 1.171.36.21 (release 14-08-2012 CrysAlis171 .NET)
(compiled Sep 14 2012,17:21:16)
;
_computing_data_collection
;
CrysAlisPro, Agilent Technologies,
Version 1.171.36.21 (release 14-08-2012 CrysAlis171 .NET)
(compiled Sep 14 2012,17:21:16)
;
_computing_data_reduction
;
CrysAlisPro, Agilent Technologies,
Version 1.171.36.21 (release 14-08-2012 CrysAlis171 .NET)
(compiled Sep 14 2012,17:21:16)
;
_computing_molecular_graphics
;
O. V. Dolomanov, L. J. Bourhis, R. J. Gildea, J. A. K. Howard and H. Puschmann,
OLEX2: a complete structure solution, refinement and analysis program.
J. Appl. Cryst. (2009). 42, 339-341.
;
_computing_publication_material
;
O. V. Dolomanov, L. J. Bourhis, R. J. Gildea, J. A. K. Howard and H. Puschmann,
OLEX2: a complete structure solution, refinement and analysis program.
J. Appl. Cryst. (2009). 42, 339-341.
;
_computing_structure_refinement
;
SHELXL, G.M. Sheldrick, Acta Cryst.
(2008). A64, 112-122
;
_computing_structure_solution
;
olex2.solve (L.J. Bourhis, O.V. Dolomanov, R.J. Gildea, J.A.K. Howard,
H. Puschmann, in preparation, 2011)
;
_diffrn_ambient_temperature 190(2)
_diffrn_detector_area_resol_mean 15.9821
_diffrn_measured_fraction_theta_full 0.9932
_diffrn_measured_fraction_theta_max 0.9356
_diffrn_measurement_details
;
  1 omega  -25.00   22.00   1.0000    2.5000
omega____ theta____ kappa____ phi______ frames
    -      -17.4178  -99.0000 -150.0000 47

  2 omega  -65.00  -38.00   1.0000    2.5000
omega____ theta____ kappa____ phi______ frames
    -      -17.4178 -178.0000  -90.0000 27

  3 omega  -22.00   16.00   1.0000    2.5000
omega____ theta____ kappa____ phi______ frames
    -       19.1366   99.0000   35.0000 38

  4 omega   -4.00   89.00   1.0000    2.5000
omega____ theta____ kappa____ phi______ frames
    -       19.1366   37.0000 -150.0000 93

  5 omega    1.00   86.00   1.0000    2.5000
omega____ theta____ kappa____ phi______ frames
    -       19.1366   57.0000  -60.0000 85

  6 omega  -48.00   45.00   1.0000    2.5000
omega____ theta____ kappa____ phi______ frames
    -       19.1366  -37.0000   30.0000 93

  7 omega  -94.00  -32.00   1.0000    2.5000
omega____ theta____ kappa____ phi______ frames
    -      -17.4178  178.0000  120.0000 62

  8 omega   -2.00   37.00   1.0000    2.5000
omega____ theta____ kappa____ phi______ frames
    -       19.1366   57.0000   60.0000 39
;
_diffrn_measurement_device_type 'Xcalibur, Eos'
_diffrn_measurement_method '\w scans'
_diffrn_orient_matrix_UB_11 0.0535762000
_diffrn_orient_matrix_UB_12 0.0780175000
_diffrn_orient_matrix_UB_13 -0.0624398000
_diffrn_orient_matrix_UB_21 0.0402145000
_diffrn_orient_matrix_UB_22 -0.0248951000
_diffrn_orient_matrix_UB_23 -0.0630835000
_diffrn_orient_matrix_UB_31 -0.0714845000
_diffrn_orient_matrix_UB_32 0.0270879000
_diffrn_orient_matrix_UB_33 -0.0295033000
_diffrn_radiation_monochromator graphite
_diffrn_radiation_type 'Mo K\a'
_diffrn_radiation_wavelength 0.7107
_diffrn_reflns_av_R_equivalents 0.0269
_diffrn_reflns_av_unetI/netI 0.0379
_diffrn_reflns_limit_h_max 10
_diffrn_reflns_limit_h_min -10
_diffrn_reflns_limit_k_max 13
_diffrn_reflns_limit_k_min -12
_diffrn_reflns_limit_l_max 11
_diffrn_reflns_limit_l_min -12
_diffrn_reflns_number 5479
_diffrn_reflns_theta_full 25.00
_diffrn_reflns_theta_max 29.16
_diffrn_reflns_theta_min 4.45
_diffrn_source 'Enhance (Mo) X-ray Source'
_exptl_absorpt_coefficient_mu 8.075
_exptl_absorpt_correction_T_max 1.00000
_exptl_absorpt_correction_T_min 0.41945
_exptl_absorpt_correction_type multi-scan
_exptl_absorpt_process_details
;
CrysAlisPro, Agilent Technologies,
Version 1.171.36.21 (release 14-08-2012 CrysAlis171 .NET)
(compiled Sep 14 2012,17:21:16)
Empirical absorption correction using spherical harmonics,
 implemented in SCALE3 ABSPACK scaling algorithm.
;
_exptl_crystal_colour colourless
_exptl_crystal_colour_primary colourless
_exptl_crystal_density_diffrn 2.865
_exptl_crystal_density_method 'not measured'
_exptl_crystal_description block
_exptl_crystal_F_000 444
_exptl_crystal_size_max 0.44
_exptl_crystal_size_mid 0.4
_exptl_crystal_size_min 0.3
_refine_diff_density_max 0.783
_refine_diff_density_min -1.274
_refine_diff_density_rms 0.184
_refine_ls_extinction_method none
_refine_ls_goodness_of_fit_ref 1.088
_refine_ls_hydrogen_treatment mixed
_refine_ls_matrix_type full
_refine_ls_number_parameters 112
_refine_ls_number_reflns 2653
_refine_ls_number_restraints 0
_refine_ls_restrained_S_all 1.088
_refine_ls_R_factor_all 0.0374
_refine_ls_R_factor_gt 0.0312
_refine_ls_shift/su_max 0.001
_refine_ls_shift/su_mean 0.000
_refine_ls_structure_factor_coef Fsqd
_refine_ls_weighting_details 'calc w=1/[\s^2^(Fo^2^)+(0.0294P)^2^+0.0000P] where P=(Fo^2^+2Fc^2^)/3'
_refine_ls_weighting_scheme calc
_refine_ls_wR_factor_gt 0.0672
_refine_ls_wR_factor_ref 0.0698
_reflns_number_gt 2339
_reflns_number_total 2653
_reflns_threshold_expression >2sigma(I)
_cod_data_source_file c5cc03033a2.cif
_cod_data_source_block tim-190K
_cod_original_cell_volume 577.07(6)
_cod_database_code 7117271

loop_
_space_group_symop_id
_space_group_symop_operation_xyz
1 'x, y, z'
2 '-x, -y, -z'

loop_
_atom_site_label
_atom_site_type_symbol
_atom_site_fract_x
_atom_site_fract_y
_atom_site_fract_z
_atom_site_U_iso_or_equiv
_atom_site_adp_type
_atom_site_occupancy
_atom_site_symmetry_multiplicity
_atom_site_calc_flag
_atom_site_refinement_flags
_atom_site_disorder_assembly
_atom_site_disorder_group
I2 I 0.26006(5) 0.85273(4) 0.22991(4) 0.02792(10) Uani 1 1 d . . .
I1 I 0.20463(5) 0.30141(4) 0.93963(4) 0.02914(11) Uani 1 1 d . . .
I3 I 0.28425(5) 0.16488(4) 0.36631(5) 0.03228(11) Uani 1 1 d . . .
C6 C 0.2503(6) 0.2720(6) 0.6249(6) 0.0213(10) Uani 1 1 d . . .
C8 C 0.2775(8) 0.5569(7) 0.1563(7) 0.0281(11) Uani 1 1 d . . .
H8A H 0.1647 0.6013 0.1474 0.042 Uiso 1 1 calc R . .
H8B H 0.2911 0.4662 0.1343 0.042 Uiso 1 1 calc R . .
H8C H 0.3846 0.6420 0.0686 0.042 Uiso 1 1 calc R . .
C2 C 0.2390(6) 0.5520(6) 0.5715(6) 0.0220(10) Uani 1 1 d . . .
C3 C 0.2531(6) 0.6018(6) 0.4025(6) 0.0196(10) Uani 1 1 d . . .
C9 C 0.2480(8) 0.0949(6) 0.7455(7) 0.0301(12) Uani 1 1 d . . .
H9A H 0.3346 0.0834 0.7987 0.045 Uiso 1 1 calc R . .
H9B H 0.2846 0.0392 0.6779 0.045 Uiso 1 1 calc R . .
H9C H 0.1232 0.0467 0.8386 0.045 Uiso 1 1 calc R . .
C7 C 0.2270(8) 0.6710(7) 0.6327(8) 0.0331(12) Uani 1 1 d . . .
H7A H 0.3514 0.7108 0.6068 0.050 Uiso 1 1 calc R . .
H7B H 0.1519 0.6170 0.7601 0.050 Uiso 1 1 calc R . .
H7C H 0.1700 0.7627 0.5713 0.050 Uiso 1 1 calc R . .
C4 C 0.2655(6) 0.4975(6) 0.3382(6) 0.0211(10) Uani 1 1 d . . .
C1 C 0.2368(6) 0.3863(6) 0.6779(6) 0.0198(10) Uani 1 1 d . . .
C5 C 0.2646(6) 0.3328(6) 0.4534(6) 0.0204(10) Uani 1 1 d . . .

loop_
_atom_site_aniso_label
_atom_site_aniso_U_11
_atom_site_aniso_U_22
_atom_site_aniso_U_33
_atom_site_aniso_U_23
_atom_site_aniso_U_13
_atom_site_aniso_U_12
I2 0.0412(2) 0.01460(17) 0.02278(19) -0.00533(14) -0.01385(15) 0.00337(14)
I1 0.0448(2) 0.0264(2) 0.01842(18) -0.01076(15) -0.01639(15) 0.00826(16)
I3 0.0545(2) 0.02325(19) 0.0307(2) -0.01837(16) -0.02274(17) 0.01049(17)
C6 0.026(2) 0.016(2) 0.022(3) -0.008(2) -0.011(2) 0.005(2)
C8 0.043(3) 0.024(3) 0.019(3) -0.011(2) -0.015(2) 0.008(2)
C2 0.024(2) 0.018(2) 0.023(3) -0.011(2) -0.008(2) 0.003(2)
C3 0.024(2) 0.014(2) 0.016(2) -0.0046(19) -0.0075(18) 0.0021(19)
C9 0.046(3) 0.014(2) 0.031(3) -0.009(2) -0.019(3) 0.003(2)
C7 0.051(3) 0.026(3) 0.029(3) -0.018(3) -0.018(3) 0.010(3)
C4 0.022(2) 0.023(3) 0.016(2) -0.008(2) -0.0078(19) 0.001(2)
C1 0.024(2) 0.021(2) 0.012(2) -0.007(2) -0.0073(19) 0.001(2)
C5 0.025(2) 0.018(2) 0.023(3) -0.013(2) -0.010(2) 0.002(2)

loop_
_atom_type_symbol
_atom_type_description
_atom_type_scat_dispersion_real
_atom_type_scat_dispersion_imag
_atom_type_scat_source
C C 0.0033 0.0016 'International Tables Vol C Tables 4.2.6.8 and 6.1.1.4'
H H 0.0000 0.0000 'International Tables Vol C Tables 4.2.6.8 and 6.1.1.4'
I I -0.4742 1.8119 'International Tables Vol C Tables 4.2.6.8 and 6.1.1.4'

loop_
_geom_angle_atom_site_label_1
_geom_angle_atom_site_label_2
_geom_angle_atom_site_label_3
_geom_angle
_geom_angle_site_symmetry_1
_geom_angle_site_symmetry_3
C1 C6 C9 121.8(4) . .
C1 C6 C5 115.9(4) . .
C5 C6 C9 122.3(4) . .
H8A C8 H8B 109.5 . .
H8A C8 H8C 109.5 . .
H8B C8 H8C 109.5 . .
C4 C8 H8A 109.5 . .
C4 C8 H8B 109.5 . .
C4 C8 H8C 109.5 . .
C3 C2 C7 121.6(4) . .
C1 C2 C3 115.9(4) . .
C1 C2 C7 122.5(4) . .
C2 C3 I2 118.6(3) . .
C4 C3 I2 117.3(3) . .
C4 C3 C2 124.2(4) . .
C6 C9 H9A 109.5 . .
C6 C9 H9B 109.5 . .
C6 C9 H9C 109.5 . .
H9A C9 H9B 109.5 . .
H9A C9 H9C 109.5 . .
H9B C9 H9C 109.5 . .
C2 C7 H7A 109.5 . .
C2 C7 H7B 109.5 . .
C2 C7 H7C 109.5 . .
H7A C7 H7B 109.5 . .
H7A C7 H7C 109.5 . .
H7B C7 H7C 109.5 . .
C3 C4 C8 122.1(4) . .
C3 C4 C5 116.2(4) . .
C5 C4 C8 121.7(4) . .
C6 C1 I1 118.0(3) . .
C2 C1 I1 117.7(3) . .
C2 C1 C6 124.3(4) . .
C6 C5 I3 117.6(3) . .
C6 C5 C4 123.6(4) . .
C4 C5 I3 118.8(3) . .

loop_
_geom_bond_atom_site_label_1
_geom_bond_atom_site_label_2
_geom_bond_distance
_geom_bond_site_symmetry_2
I2 C3 2.125(5) .
I1 C1 2.126(4) .
I3 C5 2.122(5) .
C6 C9 1.501(7) .
C6 C1 1.400(7) .
C6 C5 1.402(7) .
C8 H8A 0.9800 .
C8 H8B 0.9800 .
C8 H8C 0.9800 .
C8 C4 1.506(7) .
C2 C3 1.400(6) .
C2 C7 1.502(7) .
C2 C1 1.394(7) .
C3 C4 1.391(7) .
C9 H9A 0.9800 .
C9 H9B 0.9800 .
C9 H9C 0.9800 .
C7 H7A 0.9800 .
C7 H7B 0.9800 .
C7 H7C 0.9800 .
C4 C5 1.405(7) .
